data_7035305
loop_
_publ_author_name
'Seth, Piya'
'Giri, Sanjib'
'Ghosh, Ashutosh'

_publ_section_title
;
 Tuning of exchange coupling by the Mn-O distance and phenoxido bridging
 angle: an experimental and theoretical study of the family of Mn(iii)
 dimers with salen type ligands.
;
_journal_issue 28
_journal_name_full 'Dalton transactions (Cambridge, England : 2003)'
_journal_page_first 12863
_journal_page_last 12870
_journal_paper_doi 10.1039/c5dt01224d
_journal_volume 44
_journal_year 2015
_chemical_formula_sum 'C42 H44 Mn2 N6 O4 S2'
_chemical_formula_weight 870.85
_chemical_name_systematic
; 
 ? 
;
_space_group_IT_number 14
_symmetry_cell_setting monoclinic
_symmetry_space_group_name_Hall '-P 2yn'
_symmetry_space_group_name_H-M 'P 1 21/n 1'
_atom_sites_solution_hydrogens geom
_atom_sites_solution_primary direct
_atom_sites_solution_secondary difmap
_audit_creation_method SHELXL-97
_audit_update_record
;
2015-05-08 deposited with the CCDC.
2015-06-02 downloaded from the CCDC.
;
_cell_angle_alpha 90.00
_cell_angle_beta 93.050(2)
_cell_angle_gamma 90.00
_cell_formula_units_Z 2
_cell_length_a 8.4538(18)
_cell_length_b 20.424(4)
_cell_length_c 11.755(3)
_cell_measurement_reflns_used 3531
_cell_measurement_temperature 296(2)
_cell_measurement_theta_max 25.18
_cell_measurement_theta_min 1.99
_cell_volume 2026.7(8)
_computing_cell_refinement 'Bruker SMART'
_computing_data_collection 'Bruker SMART'
_computing_data_reduction 'Bruker SAINT'
_computing_molecular_graphics 'Ortep-3 for windows (Farrugia, 1997)'
_computing_publication_material 'Platon99 (Spek, 1999)'
_computing_structure_refinement 'SHELXL-97 (Sheldrick, 1997)'
_computing_structure_solution 'SHELXS-97 (Sheldrick, 1997)'
_diffrn_ambient_temperature 296(2)
_diffrn_measured_fraction_theta_full 0.970
_diffrn_measured_fraction_theta_max 0.970
_diffrn_measurement_device_type 'CCD area detector'
_diffrn_measurement_method 'phi and omega scans'
_diffrn_radiation_monochromator graphite
_diffrn_radiation_source 'fine-focus sealed tube'
_diffrn_radiation_type MoK\a
_diffrn_radiation_wavelength 0.71073
_diffrn_reflns_av_R_equivalents 0.0423
_diffrn_reflns_av_sigmaI/netI 0.0586
_diffrn_reflns_limit_h_max 10
_diffrn_reflns_limit_h_min -9
_diffrn_reflns_limit_k_max 23
_diffrn_reflns_limit_k_min -22
_diffrn_reflns_limit_l_max 13
_diffrn_reflns_limit_l_min -13
_diffrn_reflns_number 9227
_diffrn_reflns_theta_full 25.18
_diffrn_reflns_theta_max 25.18
_diffrn_reflns_theta_min 1.99
_exptl_absorpt_coefficient_mu 0.776
_exptl_absorpt_correction_T_max 0.9264
_exptl_absorpt_correction_T_min 0.8237
_exptl_absorpt_correction_type empirical
_exptl_absorpt_process_details SADABS
_exptl_crystal_colour BROWN
_exptl_crystal_density_diffrn 1.437
_exptl_crystal_density_method 'not measured'
_exptl_crystal_description RECTANGULAR
_exptl_crystal_F_000 916
_exptl_crystal_size_max 0.26
_exptl_crystal_size_mid 0.19
_exptl_crystal_size_min 0.10
_refine_diff_density_max 0.646
_refine_diff_density_min -0.457
_refine_diff_density_rms 0.064
_refine_ls_extinction_method none
_refine_ls_goodness_of_fit_ref 0.964
_refine_ls_hydrogen_treatment mixed
_refine_ls_matrix_type full
_refine_ls_number_parameters 255
_refine_ls_number_reflns 3531
_refine_ls_number_restraints 0
_refine_ls_restrained_S_all 0.964
_refine_ls_R_factor_all 0.0902
_refine_ls_R_factor_gt 0.0536
_refine_ls_shift/su_max 0.001
_refine_ls_shift/su_mean 0.000
_refine_ls_structure_factor_coef Fsqd
_refine_ls_weighting_details 'calc w=1/[\s^2^(Fo^2^)+(0.0887P)^2^+0.7969P] where P=(Fo^2^+2Fc^2^)/3'
_refine_ls_weighting_scheme calc
_refine_ls_wR_factor_gt 0.1398
_refine_ls_wR_factor_ref 0.1620
_reflns_number_gt 2263
_reflns_number_total 3531
_reflns_threshold_expression >2sigma(I)
_cod_data_source_file c5dt01224d2.cif
_cod_data_source_block 2
_cod_depositor_comments
;
The following automatic conversions were performed:

'_symmetry_cell_setting' value 'MONOCLINIC' changed to 'monoclinic'
according to
/usr/data/users/saulius/crontab/automatic-downloads/rss-feeds/RSC/lib/dictionaries/cif_core.dic
dictionary named 'cif_core.dic' version 2.4.2 from 2011-04-26.

Automatic conversion script
Id: cif_fix_values 3271 2015-04-21 07:52:19Z andrius 

 Adding full bibliography for 7035304--7035306.cif.
;
_cod_original_cell_volume 2026.8(7)
_cod_original_sg_symbol_H-M P21/n
_cod_database_code 7035305

loop_
_symmetry_equiv_pos_as_xyz
'x, y, z'
'-x+1/2, y+1/2, -z+1/2'
'-x, -y, -z'
'x-1/2, -y-1/2, z-1/2'

loop_
_atom_site_label
_atom_site_type_symbol
_atom_site_fract_x
_atom_site_fract_y
_atom_site_fract_z
_atom_site_U_iso_or_equiv
_atom_site_adp_type
_atom_site_occupancy
_atom_site_symmetry_multiplicity
_atom_site_calc_flag
_atom_site_refinement_flags
Mn1 Mn -0.04393(7) 0.02090(3) 0.63155(5) 0.0437(2) Uani 1 1 d .
S1 S -0.41109(19) 0.16064(8) 0.80224(15) 0.0929(5) Uani 1 1 d .
O2 O -0.0635(3) -0.06588(13) 0.6740(2) 0.0484(7) Uani 1 1 d .
O1 O 0.1640(3) -0.01144(13) 0.5097(2) 0.0449(7) Uani 1 1 d .
N2 N 0.1205(4) 0.03700(18) 0.7564(3) 0.0498(9) Uani 1 1 d .
N1 N 0.0061(4) 0.11125(17) 0.5833(3) 0.0480(9) Uani 1 1 d .
C16 C 0.4869(6) -0.1506(3) 0.6266(4) 0.0683(14) Uani 1 1 d .
H16 H 0.5618 -0.1815 0.6517 0.082 Uiso 1 1 calc R
C1 C 0.0003(5) -0.0976(2) 0.7633(3) 0.0450(10) Uani 1 1 d .
C2 C 0.1201(5) -0.0711(2) 0.8401(3) 0.0467(10) Uani 1 1 d .
C3 C 0.1745(6) -0.1115(3) 0.9319(4) 0.0649(13) Uani 1 1 d .
H3 H 0.2508 -0.0951 0.9841 0.078 Uiso 1 1 calc R
C4 C 0.1203(6) -0.1729(3) 0.9468(4) 0.0725(15) Uani 1 1 d .
H4 H 0.1586 -0.1979 1.0084 0.087 Uiso 1 1 calc R
C5 C 0.0079(6) -0.1981(2) 0.8700(4) 0.0627(13) Uani 1 1 d .
H5 H -0.0278 -0.2407 0.8789 0.075 Uiso 1 1 calc R
C6 C -0.0521(5) -0.1613(2) 0.7806(3) 0.0514(11) Uani 1 1 d .
H6 H -0.1292 -0.1791 0.7304 0.062 Uiso 1 1 calc R
C7 C 0.1817(5) -0.0044(2) 0.8302(3) 0.0485(11) Uani 1 1 d .
C8 C 0.1690(6) 0.1061(2) 0.7556(4) 0.0643(14) Uani 1 1 d .
H8A H 0.2758 0.1105 0.7891 0.077 Uiso 1 1 calc R
H8B H 0.0987 0.1319 0.8005 0.077 Uiso 1 1 calc R
C9 C 0.1625(5) 0.1307(2) 0.6348(4) 0.0608(13) Uani 1 1 d .
H9A H 0.1739 0.1780 0.6335 0.073 Uiso 1 1 calc R
H9B H 0.2468 0.1114 0.5932 0.073 Uiso 1 1 calc R
C10 C -0.0782(5) 0.1493(2) 0.5173(3) 0.0450(10) Uani 1 1 d .
C14 C 0.2308(5) -0.1254(2) 0.5344(3) 0.0452(10) Uani 1 1 d .
C13 C 0.2646(5) -0.0585(2) 0.5467(3) 0.0433(10) Uani 1 1 d .
C21 C -0.3158(5) 0.1047(2) 0.7576(3) 0.0494(12) Uani 1 1 d .
C19 C 0.3143(5) 0.0173(2) 0.9138(4) 0.0552(12) Uani 1 1 d .
H19A H 0.3812 0.0484 0.8767 0.066 Uiso 1 1 calc R
H19B H 0.3788 -0.0203 0.9359 0.066 Uiso 1 1 calc R
C20 C 0.2521(6) 0.0487(3) 1.0201(4) 0.0784(16) Uani 1 1 d .
H20A H 0.1872 0.0857 0.9986 0.118 Uiso 1 1 calc R
H20B H 0.3397 0.0628 1.0694 0.118 Uiso 1 1 calc R
H20C H 0.1902 0.0173 1.0593 0.118 Uiso 1 1 calc R
C15 C 0.3455(5) -0.1708(2) 0.5756(4) 0.0596(12) Uani 1 1 d .
H15 H 0.3249 -0.2154 0.5682 0.072 Uiso 1 1 calc R
C24 C 0.5185(5) -0.0851(3) 0.6408(4) 0.0624(13) Uani 1 1 d .
H24 H 0.6142 -0.0716 0.6760 0.075 Uiso 1 1 calc R
C18 C 0.4087(5) -0.0395(2) 0.6031(3) 0.0508(11) Uani 1 1 d .
H18 H 0.4297 0.0047 0.6149 0.061 Uiso 1 1 calc R
C11 C -0.0254(5) 0.2177(2) 0.4914(4) 0.0554(12) Uani 1 1 d .
H11A H -0.0784 0.2321 0.4205 0.067 Uiso 1 1 calc R
H11B H 0.0876 0.2175 0.4809 0.067 Uiso 1 1 calc R
C12 C -0.0606(7) 0.2669(3) 0.5859(5) 0.0865(17) Uani 1 1 d .
H12A H -0.1721 0.2667 0.5979 0.130 Uiso 1 1 calc R
H12B H -0.0290 0.3100 0.5636 0.130 Uiso 1 1 calc R
H12C H -0.0028 0.2546 0.6551 0.130 Uiso 1 1 calc R
N3 N -0.2389(5) 0.0577(2) 0.7279(3) 0.0640(11) Uani 1 1 d .

loop_
_atom_site_aniso_label
_atom_site_aniso_U_11
_atom_site_aniso_U_22
_atom_site_aniso_U_33
_atom_site_aniso_U_23
_atom_site_aniso_U_13
_atom_site_aniso_U_12
Mn1 0.0419(4) 0.0451(5) 0.0432(4) 0.0014(3) -0.0069(3) -0.0024(3)
S1 0.0846(11) 0.0771(12) 0.1162(13) -0.0137(9) -0.0026(9) 0.0235(9)
O2 0.0490(17) 0.0486(19) 0.0464(15) 0.0048(13) -0.0082(12) -0.0065(14)
O1 0.0401(16) 0.0472(18) 0.0464(15) 0.0039(13) -0.0070(12) -0.0002(14)
N2 0.048(2) 0.051(2) 0.050(2) -0.0001(17) -0.0103(16) 0.0007(18)
N1 0.046(2) 0.048(2) 0.050(2) 0.0003(17) -0.0031(16) -0.0051(18)
C16 0.051(3) 0.074(4) 0.078(3) 0.016(3) -0.014(2) 0.013(3)
C1 0.039(2) 0.054(3) 0.042(2) 0.001(2) 0.0040(18) 0.006(2)
C2 0.040(2) 0.053(3) 0.047(2) 0.001(2) -0.0024(18) 0.004(2)
C3 0.064(3) 0.066(4) 0.062(3) 0.007(3) -0.020(2) 0.002(3)
C4 0.080(4) 0.062(4) 0.074(3) 0.024(3) -0.015(3) 0.004(3)
C5 0.072(3) 0.051(3) 0.065(3) 0.010(2) 0.005(3) 0.001(3)
C6 0.052(3) 0.052(3) 0.050(2) 0.004(2) 0.000(2) -0.007(2)
C7 0.037(2) 0.062(3) 0.046(2) -0.005(2) -0.0003(18) 0.003(2)
C8 0.071(3) 0.047(3) 0.072(3) -0.002(2) -0.027(3) -0.010(3)
C9 0.052(3) 0.052(3) 0.077(3) 0.004(2) -0.016(2) -0.009(2)
C10 0.047(3) 0.047(3) 0.041(2) -0.0004(19) 0.0038(18) 0.000(2)
C14 0.042(2) 0.050(3) 0.043(2) 0.0029(19) 0.0020(18) -0.001(2)
C13 0.038(2) 0.053(3) 0.038(2) 0.0058(19) -0.0008(17) 0.001(2)
C21 0.040(2) 0.075(4) 0.032(2) 0.001(2) -0.0004(17) -0.021(2)
C19 0.041(2) 0.067(3) 0.056(3) 0.001(2) -0.0111(19) 0.001(2)
C20 0.082(4) 0.095(4) 0.055(3) -0.011(3) -0.016(3) 0.003(3)
C15 0.058(3) 0.059(3) 0.061(3) 0.013(2) -0.001(2) 0.011(3)
C24 0.039(3) 0.083(4) 0.064(3) 0.015(3) -0.006(2) -0.002(3)
C18 0.041(2) 0.061(3) 0.050(2) 0.009(2) -0.0026(18) -0.003(2)
C11 0.059(3) 0.043(3) 0.064(3) 0.007(2) -0.001(2) -0.004(2)
C12 0.087(4) 0.063(4) 0.110(5) -0.016(3) 0.008(3) 0.005(3)
N3 0.063(3) 0.067(3) 0.063(2) 0.003(2) 0.007(2) -0.002(2)

loop_
_atom_type_symbol
_atom_type_description
_atom_type_scat_dispersion_real
_atom_type_scat_dispersion_imag
_atom_type_scat_source
C C 0.0033 0.0016 'International Tables Vol C Tables 4.2.6.8 and 6.1.1.4'
H H 0.0000 0.0000 'International Tables Vol C Tables 4.2.6.8 and 6.1.1.4'
N N 0.0061 0.0033 'International Tables Vol C Tables 4.2.6.8 and 6.1.1.4'
O O 0.0106 0.0060 'International Tables Vol C Tables 4.2.6.8 and 6.1.1.4'
S S 0.1246 0.1234 'International Tables Vol C Tables 4.2.6.8 and 6.1.1.4'
Mn Mn 0.3368 0.7283 'International Tables Vol C Tables 4.2.6.8 and 6.1.1.4'

loop_
_geom_angle_atom_site_label_1
_geom_angle_atom_site_label_2
_geom_angle_atom_site_label_3
_geom_angle
_geom_angle_site_symmetry_1
_geom_angle_site_symmetry_3
O2 Mn1 O1 94.95(11) . 3_556
O2 Mn1 N1 172.61(13) . .
O1 Mn1 N1 87.53(13) 3_556 .
O2 Mn1 N2 91.63(13) . .
O1 Mn1 N2 166.94(13) 3_556 .
N1 Mn1 N2 84.61(14) . .
O2 Mn1 N3 96.26(14) . .
O1 Mn1 N3 96.03(14) 3_556 .
N1 Mn1 N3 90.38(15) . .
N2 Mn1 N3 94.44(15) . .
C1 O2 Mn1 130.0(3) . .
C13 O1 Mn1 120.6(2) . 3_556
C7 N2 C8 121.8(4) . .
C7 N2 Mn1 128.5(3) . .
C8 N2 Mn1 109.7(3) . .
C10 N1 C9 122.6(4) . .
C10 N1 Mn1 127.9(3) . .
C9 N1 Mn1 109.4(3) . .
C15 C16 C24 120.4(5) . .
C15 C16 H16 119.8 . .
C24 C16 H16 119.8 . .
O2 C1 C6 116.9(4) . .
O2 C1 C2 124.3(4) . .
C6 C1 C2 118.8(4) . .
C3 C2 C1 116.9(4) . .
C3 C2 C7 120.1(4) . .
C1 C2 C7 123.0(4) . .
C4 C3 C2 122.8(4) . .
C4 C3 H3 118.6 . .
C2 C3 H3 118.6 . .
C3 C4 C5 119.3(5) . .
C3 C4 H4 120.3 . .
C5 C4 H4 120.3 . .
C6 C5 C4 121.0(5) . .
C6 C5 H5 119.5 . .
C4 C5 H5 119.5 . .
C5 C6 C1 121.2(4) . .
C5 C6 H6 119.4 . .
C1 C6 H6 119.4 . .
N2 C7 C2 121.8(4) . .
N2 C7 C19 119.9(4) . .
C2 C7 C19 118.2(4) . .
N2 C8 C9 109.3(4) . .
N2 C8 H8A 109.8 . .
C9 C8 H8A 109.8 . .
N2 C8 H8B 109.8 . .
C9 C8 H8B 109.8 . .
H8A C8 H8B 108.3 . .
N1 C9 C8 106.5(4) . .
N1 C9 H9A 110.4 . .
C8 C9 H9A 110.4 . .
N1 C9 H9B 110.4 . .
C8 C9 H9B 110.4 . .
H9A C9 H9B 108.6 . .
N1 C10 C14 119.5(4) . 3_556
N1 C10 C11 121.5(4) . .
C14 C10 C11 119.0(4) 3_556 .
C13 C14 C15 118.3(4) . .
C13 C14 C10 122.1(4) . 3_556
C15 C14 C10 119.6(4) . 3_556
O1 C13 C14 122.9(4) . .
O1 C13 C18 118.2(4) . .
C14 C13 C18 118.9(4) . .
N3 C21 S1 176.1(4) . .
C7 C19 C20 112.3(4) . .
C7 C19 H19A 109.1 . .
C20 C19 H19A 109.1 . .
C7 C19 H19B 109.1 . .
C20 C19 H19B 109.1 . .
H19A C19 H19B 107.9 . .
C19 C20 H20A 109.5 . .
C19 C20 H20B 109.5 . .
H20A C20 H20B 109.5 . .
C19 C20 H20C 109.5 . .
H20A C20 H20C 109.5 . .
H20B C20 H20C 109.5 . .
C16 C15 C14 121.3(5) . .
C16 C15 H15 119.3 . .
C14 C15 H15 119.3 . .
C18 C24 C16 119.9(5) . .
C18 C24 H24 120.0 . .
C16 C24 H24 120.0 . .
C24 C18 C13 121.2(5) . .
C24 C18 H18 119.4 . .
C13 C18 H18 119.4 . .
C10 C11 C12 112.9(4) . .
C10 C11 H11A 109.0 . .
C12 C11 H11A 109.0 . .
C10 C11 H11B 109.0 . .
C12 C11 H11B 109.0 . .
H11A C11 H11B 107.8 . .
C11 C12 H12A 109.5 . .
C11 C12 H12B 109.5 . .
H12A C12 H12B 109.5 . .
C11 C12 H12C 109.5 . .
H12A C12 H12C 109.5 . .
H12B C12 H12C 109.5 . .
C21 N3 Mn1 148.0(3) . .

loop_
_geom_bond_atom_site_label_1
_geom_bond_atom_site_label_2
_geom_bond_distance
_geom_bond_site_symmetry_2
Mn1 O2 1.851(3) .
Mn1 O1 1.909(3) 3_556
Mn1 N1 1.983(3) .
Mn1 N2 1.994(3) .
Mn1 N3 2.182(4) .
S1 C21 1.509(5) .
O2 C1 1.324(4) .
O1 C13 1.341(5) .
O1 Mn1 1.909(3) 3_556
N2 C7 1.298(5) .
N2 C8 1.471(5) .
N1 C10 1.286(5) .
N1 C9 1.479(5) .
C16 C15 1.373(6) .
C16 C24 1.373(6) .
C16 H16 0.9300 .
C1 C6 1.393(6) .
C1 C2 1.427(6) .
C2 C3 1.415(6) .
C2 C7 1.467(6) .
C3 C4 1.349(6) .
C3 H3 0.9300 .
C4 C5 1.376(6) .
C4 H4 0.9300 .
C5 C6 1.367(6) .
C5 H5 0.9300 .
C6 H6 0.9300 .
C7 C19 1.517(6) .
C8 C9 1.505(6) .
C8 H8A 0.9700 .
C8 H8B 0.9700 .
C9 H9A 0.9700 .
C9 H9B 0.9700 .
C10 C14 1.479(6) 3_556
C10 C11 1.504(5) .
C14 C13 1.402(6) .
C14 C15 1.409(6) .
C14 C10 1.479(6) 3_556
C13 C18 1.410(6) .
C21 N3 1.220(6) .
C19 C20 1.522(6) .
C19 H19A 0.9700 .
C19 H19B 0.9700 .
C20 H20A 0.9600 .
C20 H20B 0.9600 .
C20 H20C 0.9600 .
C15 H15 0.9300 .
C24 C18 1.371(6) .
C24 H24 0.9300 .
C18 H18 0.9300 .
C11 C12 1.538(6) .
C11 H11A 0.9700 .
C11 H11B 0.9700 .
C12 H12A 0.9600 .
C12 H12B 0.9600 .
C12 H12C 0.9600 .
